data_2208195
loop_
_publ_author_name
'Petr S. Berdonosov'
'Olga S. Oleneva'
'Valery A. Dolgikh'

_publ_section_title
;
 Tricaesium undecalanthanum dodecaselenate(IV) dodecachloride
;
_journal_coeditor_code WM6125
_journal_issue 2
_journal_name_full 'Acta Crystallographica Section E'
_journal_page_first i29
_journal_page_last i31
_journal_paper_doi 10.1107/S1600536806002042
_journal_volume 62
_journal_year 2006
_chemical_formula_iupac 'Cs3 La11 (Se O3)12 Cl12'
_chemical_formula_structural 'Cs3 La11 (Se O3)12 Cl12'
_chemical_formula_sum 'Cl12 Cs3 La11 O36 Se12'
_chemical_formula_weight 3875.66
_chemical_name_common 'caesium lantanum chloride oxo-selenate(IV)'
_chemical_name_systematic
;
Tricaesium undecalanthanum dodecaselenate(IV) dodecachloride
;
_space_group_IT_number 64
_symmetry_cell_setting orthorhombic
_symmetry_space_group_name_Hall '-C 2ac 2'
_symmetry_space_group_name_H-M 'C m c a'
_atom_sites_solution_primary direct
_atom_sites_solution_secondary difmap
_audit_creation_method SHELXL-97
_cell_angle_alpha 90.00
_cell_angle_beta 90.00
_cell_angle_gamma 90.00
_cell_formula_units_Z 8
_cell_length_a 43.176(8)
_cell_length_b 16.073(2)
_cell_length_c 16.037(2)
_cell_measurement_reflns_used 7054
_cell_measurement_temperature 173(2)
_cell_measurement_theta_max 28.22
_cell_measurement_theta_min 2.54
_cell_volume 11129(3)
_computing_cell_refinement 'SAINT-Plus (Bruker, 1998)'
_computing_data_collection 'SMART (Bruker, 1998)'
_computing_data_reduction SAINT-Plus
_computing_molecular_graphics 'DIAMOND (Brandenburg, 2001)'
_computing_publication_material SHELXL97
_computing_structure_refinement 'SHELXL97 (Sheldrick, 1997)'
_computing_structure_solution 'SHELXS97 (Sheldrick, 1997)'
_diffrn_ambient_temperature 173(2)
_diffrn_measured_fraction_theta_full 0.940
_diffrn_measured_fraction_theta_max 0.940
_diffrn_measurement_device_type 'Bruker SMART APEX CCD'
_diffrn_measurement_method \w
_diffrn_radiation_monochromator graphite
_diffrn_radiation_source 'fine-focus sealed tube'
_diffrn_radiation_type MoK\a
_diffrn_radiation_wavelength 0.71073
_diffrn_reflns_av_R_equivalents 0.0609
_diffrn_reflns_av_sigmaI/netI 0.0518
_diffrn_reflns_limit_h_max 52
_diffrn_reflns_limit_h_min -55
_diffrn_reflns_limit_k_max 21
_diffrn_reflns_limit_k_min -20
_diffrn_reflns_limit_l_max 20
_diffrn_reflns_limit_l_min -14
_diffrn_reflns_number 30595
_diffrn_reflns_theta_full 28.26
_diffrn_reflns_theta_max 28.26
_diffrn_reflns_theta_min 1.85
_diffrn_standards_decay_% 0
_diffrn_standards_number 0
_exptl_absorpt_coefficient_mu 18.687
_exptl_absorpt_correction_T_max 0.393
_exptl_absorpt_correction_T_min 0.245
_exptl_absorpt_correction_type multi-scan
_exptl_absorpt_process_details '(SADABS; Sheldrick, 1998)'
_exptl_crystal_colour colorless
_exptl_crystal_density_diffrn 4.626
_exptl_crystal_density_method none
_exptl_crystal_description block
_exptl_crystal_F_000 13536
_exptl_crystal_size_max 0.09
_exptl_crystal_size_mid 0.08
_exptl_crystal_size_min 0.05
_refine_diff_density_max 2.202
_refine_diff_density_min -2.192
_refine_ls_extinction_method none
_refine_ls_goodness_of_fit_ref 0.996
_refine_ls_matrix_type full
_refine_ls_number_parameters 253
_refine_ls_number_reflns 6572
_refine_ls_number_restraints 0
_refine_ls_restrained_S_all 0.996
_refine_ls_R_factor_all 0.0786
_refine_ls_R_factor_gt 0.0440
_refine_ls_shift/su_max 0.000
_refine_ls_shift/su_mean 0.000
_refine_ls_structure_factor_coef Fsqd
_refine_ls_weighting_details 'w=1/[\s^2^(Fo^2^)+(0.0334P)^2^+133.1504P] where P=(Fo^2^+2Fc^2^)/3'
_refine_ls_weighting_scheme calc
_refine_ls_wR_factor_gt 0.0830
_refine_ls_wR_factor_ref 0.0946
_reflns_number_gt 4369
_reflns_number_total 6572
_reflns_threshold_expression I>2\s(I)
_cod_data_source_file wm6125.cif
_cod_data_source_block I
_cod_original_sg_symbol_Hall '-C 2bc 2'
_cod_database_code 2208195

loop_
_symmetry_equiv_pos_as_xyz
'x, y, z'
'-x, -y+1/2, z+1/2'
'x, -y, -z'
'-x, y+1/2, -z+1/2'
'x+1/2, y+1/2, z'
'-x+1/2, -y+1, z+1/2'
'x+1/2, -y+1/2, -z'
'-x+1/2, y+1, -z+1/2'
'-x, -y, -z'
'x, y-1/2, -z-1/2'
'-x, y, z'
'x, -y-1/2, z-1/2'
'-x+1/2, -y+1/2, -z'
'x+1/2, y, -z-1/2'
'-x+1/2, y+1/2, z'
'x+1/2, -y, z-1/2'

loop_
_atom_site_label
_atom_site_fract_x
_atom_site_fract_y
_atom_site_fract_z
_atom_site_U_iso_or_equiv
_atom_site_adp_type
_atom_site_calc_flag
_atom_site_refinement_flags
_atom_site_occupancy
_atom_site_type_symbol
La1 0.220299(13) -0.11941(3) 0.38156(3) 0.00476(12) Uani d . 1 La
La2 0.072410(13) 0.12043(3) 0.37952(3) 0.00580(13) Uani d . 1 La
La3 0.146649(14) 0.23837(3) 0.49986(4) 0.00490(12) Uani d . 1 La
La4 0.146527(14) 0.50065(4) 0.23818(3) 0.00487(12) Uani d . 1 La
La5 0.146085(15) 0.24961(4) 0.24916(4) 0.00479(12) Uani d . 1 La
La6 0.14581(2) 0.5000 0.5000 0.00553(16) Uani d S 1 La
Se1 0.09521(2) 0.34905(5) 0.37792(6) 0.0045(2) Uani d . 1 Se
Se2 0.19917(2) 0.35051(5) 0.62173(6) 0.0048(2) Uani d . 1 Se
Se3 0.19399(2) 0.11000(5) 0.38952(6) 0.0058(2) Uani d . 1 Se
Se4 0.09500(2) 0.12166(6) 0.15045(6) 0.0047(2) Uani d . 1 Se
Se5 0.10101(2) 0.10777(5) 0.60746(6) 0.0053(2) Uani d . 1 Se
Se6 0.19776(2) 0.37798(6) 0.34969(6) 0.0056(2) Uani d . 1 Se
Cl1 0.04468(8) 0.0000 0.5000 0.0094(7) Uani d S 1 Cl
Cl2 0.2500 -0.2500 0.5000 0.0159(9) Uani d S 1 Cl
Cl3 0.2500 -0.0134(2) 0.2500 0.0112(8) Uani d S 1 Cl
Cl4 0.04473(6) 0.23856(16) 0.49033(17) 0.0164(6) Uani d . 1 Cl
Cl5 0.04931(9) 0.0000 0.0000 0.0219(9) Uani d S 1 Cl
Cl6 0.04716(6) 0.24088(16) 0.25913(16) 0.0140(6) Uani d . 1 Cl
Cl7 0.04476(6) 0.00943(16) 0.26123(17) 0.0171(6) Uani d . 1 Cl
Cl8 0.2500 -0.2309(2) 0.2500 0.0114(8) Uani d S 1 Cl
Cl9 0.25195(8) 0.0000 0.5000 0.0127(8) Uani d S 1 Cl
O1 0.10770(15) 0.2466(4) 0.3753(4) 0.0089(14) Uiso d . 1 O
O2 0.10752(15) 0.1237(4) 0.2536(4) 0.0071(13) Uiso d . 1 O
O3 0.18646(14) 0.3762(4) 0.2463(4) 0.0053(13) Uiso d . 1 O
O4 0.18950(14) 0.0058(4) 0.3730(4) 0.0063(13) Uiso d . 1 O
O5 0.10698(15) 0.1246(4) 0.5042(4) 0.0082(14) Uiso d . 1 O
O6 0.18895(14) 0.1266(4) 0.4939(4) 0.0064(13) Uiso d . 1 O
O7 0.11736(14) 0.0397(4) 0.1261(4) 0.0068(14) Uiso d . 1 O
O8 0.11679(14) 0.2050(4) 0.1200(4) 0.0036(13) Uiso d . 1 O
O9 0.17659(15) 0.2934(4) 0.3793(4) 0.0079(14) Uiso d . 1 O
O10 0.17612(15) 0.4605(4) 0.3749(4) 0.0075(14) Uiso d . 1 O
O11 0.10676(14) -0.0041(4) 0.3759(4) 0.0062(13) Uiso d . 1 O
O12 0.17710(15) 0.3757(4) 0.5392(4) 0.0072(14) Uiso d . 1 O
O13 0.11694(14) 0.3791(4) 0.2937(4) 0.0049(13) Uiso d . 1 O
O14 0.13748(15) 0.1388(4) 0.6375(4) 0.0052(13) Uiso d . 1 O
O15 0.15710(15) 0.1377(4) 0.3621(4) 0.0077(14) Uiso d . 1 O
O16 0.17762(15) 0.3790(4) 0.7057(4) 0.0070(14) Uiso d . 1 O
O17 0.11778(14) 0.3739(4) 0.4604(4) 0.0064(14) Uiso d . 1 O
O18 0.18775(15) 0.2463(4) 0.6235(4) 0.0076(13) Uiso d . 1 O
Cs1 0.0000 0.37439(5) 0.12588(6) 0.01328(19) Uani d S 1 Cs
Cs2 0.0000 0.12479(6) 0.12483(6) 0.0158(2) Uani d S 1 Cs
Cs3 0.0000 0.37506(6) 0.37526(6) 0.0163(2) Uani d S 1 Cs

loop_
_atom_site_aniso_label
_atom_site_aniso_U_11
_atom_site_aniso_U_22
_atom_site_aniso_U_33
_atom_site_aniso_U_12
_atom_site_aniso_U_13
_atom_site_aniso_U_23
La1 0.0066(3) 0.0043(2) 0.0033(3) -0.00041(19) -0.0002(2) -0.0006(2)
La2 0.0104(3) 0.0043(2) 0.0027(3) -0.0002(2) -0.0007(2) -0.0003(2)
La3 0.0080(3) 0.0043(2) 0.0025(3) 0.0000(2) 0.0000(2) -0.0003(2)
La4 0.0079(3) 0.0040(2) 0.0027(2) 0.00035(19) 0.0001(2) 0.0001(2)
La5 0.0089(3) 0.0035(2) 0.0021(3) 0.00001(19) -0.0001(2) -0.00066(18)
La6 0.0102(4) 0.0037(3) 0.0027(4) 0.000 0.000 0.0002(3)
Se1 0.0061(5) 0.0042(4) 0.0032(5) 0.0002(3) 0.0001(4) 0.0002(4)
Se2 0.0074(5) 0.0043(4) 0.0026(5) -0.0004(3) -0.0007(4) -0.0006(4)
Se3 0.0077(5) 0.0056(4) 0.0042(5) 0.0004(4) 0.0003(4) -0.0007(4)
Se4 0.0072(5) 0.0047(4) 0.0023(5) 0.0004(4) -0.0002(4) 0.0005(4)
Se5 0.0074(5) 0.0048(5) 0.0037(5) 0.0010(3) -0.0001(4) 0.0020(3)
Se6 0.0085(5) 0.0047(4) 0.0037(5) 0.0005(4) 0.0000(4) 0.0008(4)
Cl1 0.0107(18) 0.0098(15) 0.0078(17) 0.000 0.000 0.0031(14)
Cl2 0.011(2) 0.0152(19) 0.021(2) 0.0050(13) -0.0084(18) -0.0037(16)
Cl3 0.013(2) 0.0079(16) 0.013(2) 0.000 0.0034(15) 0.000
Cl4 0.0217(16) 0.0142(12) 0.0133(14) 0.0056(10) 0.0060(13) 0.0004(11)
Cl5 0.030(2) 0.0181(19) 0.018(2) 0.000 0.000 0.0005(17)
Cl6 0.0183(16) 0.0132(13) 0.0106(13) 0.0047(10) -0.0051(12) -0.0005(10)
Cl7 0.0208(16) 0.0150(13) 0.0154(13) -0.0057(11) -0.0053(12) 0.0020(11)
Cl8 0.013(2) 0.0089(16) 0.012(2) 0.000 0.0072(16) 0.000
Cl9 0.0109(19) 0.0137(18) 0.013(2) 0.000 0.000 -0.0029(15)
Cs1 0.0146(5) 0.0132(4) 0.0121(4) 0.000 0.000 -0.0018(4)
Cs2 0.0162(5) 0.0151(4) 0.0161(5) 0.000 0.000 0.0029(4)
Cs3 0.0181(5) 0.0180(4) 0.0128(5) 0.000 0.000 0.0026(4)

loop_
_atom_type_symbol
_atom_type_description
_atom_type_scat_dispersion_real
_atom_type_scat_dispersion_imag
_atom_type_scat_source
Cl Cl 0.1484 0.1585 'International Tables Vol C Tables 4.2.6.8 and 6.1.1.4'
Cs Cs -0.3680 2.1192 'International Tables Vol C Tables 4.2.6.8 and 6.1.1.4'
La La -0.2871 2.4523 'International Tables Vol C Tables 4.2.6.8 and 6.1.1.4'
O O 0.0106 0.0060 'International Tables Vol C Tables 4.2.6.8 and 6.1.1.4'
Se Se -0.0929 2.2259 'International Tables Vol C Tables 4.2.6.8 and 6.1.1.4'

loop_
_geom_angle_atom_site_label_1
_geom_angle_atom_site_label_2
_geom_angle_atom_site_label_3
_geom_angle_site_symmetry_1
_geom_angle_site_symmetry_3
_geom_angle
_geom_angle_publ_flag
O6 La1 O4 3_556 . 77.2(2) ?
O6 La1 O18 3_556 3_556 70.7(2) ?
O4 La1 O18 . 3_556 111.8(2) ?
O6 La1 O3 3_556 10_556 110.3(2) ?
O4 La1 O3 . 10_556 70.0(2) ?
O18 La1 O3 3_556 10_556 67.7(2) ?
O6 La1 Cl3 3_556 . 148.05(15) ?
O4 La1 Cl3 . . 73.89(16) ?
O18 La1 Cl3 3_556 . 133.36(15) ?
O3 La1 Cl3 10_556 . 72.03(14) ?
O6 La1 Cl9 3_556 . 76.37(15) ?
O4 La1 Cl9 . . 75.86(16) ?
O18 La1 Cl9 3_556 . 143.00(15) ?
O3 La1 Cl9 10_556 . 142.26(15) ?
Cl3 La1 Cl9 . . 83.59(5) ?
O6 La1 Cl8 3_556 . 141.18(15) ?
O4 La1 Cl8 . . 132.96(16) ?
O18 La1 Cl8 3_556 . 74.46(15) ?
O3 La1 Cl8 10_556 . 70.38(14) ?
Cl3 La1 Cl8 . . 70.57(7) ?
Cl9 La1 Cl8 . . 128.08(7) ?
O6 La1 Cl2 3_556 . 72.14(14) ?
O4 La1 Cl2 . . 145.52(15) ?
O18 La1 Cl2 3_556 . 72.44(15) ?
O3 La1 Cl2 10_556 . 135.88(15) ?
Cl3 La1 Cl2 . . 129.57(3) ?
Cl9 La1 Cl2 . . 81.86(3) ?
Cl8 La1 Cl2 . . 81.52(4) ?
O6 La1 La3 3_556 3_556 34.27(15) ?
O4 La1 La3 . 3_556 89.32(15) ?
O18 La1 La3 3_556 3_556 37.35(15) ?
O3 La1 La3 10_556 3_556 85.18(14) ?
Cl3 La1 La3 . 3_556 155.13(2) ?
Cl9 La1 La3 . 3_556 110.42(5) ?
Cl8 La1 La3 . 3_556 111.51(5) ?
Cl2 La1 La3 . 3_556 74.110(17) ?
O6 La1 La4 3_556 10_556 88.58(15) ?
O4 La1 La4 . 10_556 34.11(15) ?
O18 La1 La4 3_556 10_556 86.14(15) ?
O3 La1 La4 10_556 10_556 36.77(15) ?
Cl3 La1 La4 . 10_556 75.00(3) ?
Cl9 La1 La4 . 10_556 109.80(5) ?
Cl8 La1 La4 . 10_556 105.85(3) ?
Cl2 La1 La4 . 10_556 154.801(19) ?
La3 La1 La4 3_556 10_556 80.819(19) ?
O11 La2 O5 . . 71.6(2) ?
O11 La2 O2 . . 69.0(2) ?
O5 La2 O2 . . 106.3(2) ?
O11 La2 O1 . . 106.5(2) ?
O5 La2 O1 . . 69.0(2) ?
O2 La2 O1 . . 66.5(2) ?
O11 La2 Cl4 . . 142.76(15) ?
O5 La2 Cl4 . . 74.61(15) ?
O2 La2 Cl4 . . 137.14(16) ?
O1 La2 Cl4 . . 74.75(15) ?
O11 La2 Cl7 . . 74.46(15) ?
O5 La2 Cl7 . . 142.77(15) ?
O2 La2 Cl7 . . 74.56(16) ?
O1 La2 Cl7 . . 136.91(15) ?
Cl4 La2 Cl7 . . 130.56(9) ?
O11 La2 Cl6 . . 137.16(15) ?
O5 La2 Cl6 . . 136.84(15) ?
O2 La2 Cl6 . . 71.58(16) ?
O1 La2 Cl6 . . 71.29(15) ?
Cl4 La2 Cl6 . . 79.41(7) ?
Cl7 La2 Cl6 . . 79.68(7) ?
O11 La2 Cl1 . . 74.52(15) ?
O5 La2 Cl1 . . 74.84(15) ?
O2 La2 Cl1 . . 140.51(15) ?
O1 La2 Cl1 . . 140.91(15) ?
Cl4 La2 Cl1 . . 82.01(6) ?
Cl7 La2 Cl1 . . 81.82(6) ?
Cl6 La2 Cl1 . . 134.62(8) ?
O11 La2 La4 . 10_556 33.35(14) ?
O5 La2 La4 . 10_556 85.20(15) ?
O2 La2 La4 . 10_556 35.91(15) ?
O1 La2 La4 . 10_556 84.06(14) ?
Cl4 La2 La4 . 10_556 154.78(6) ?
Cl7 La2 La4 . 10_556 74.54(6) ?
Cl6 La2 La4 . 10_556 106.86(5) ?
Cl1 La2 La4 . 10_556 107.47(5) ?
O11 La2 La3 . . 85.36(14) ?
O5 La2 La3 . . 33.12(14) ?
O2 La2 La3 . . 84.24(15) ?
O1 La2 La3 . . 36.11(14) ?
Cl4 La2 La3 . . 74.55(6) ?
Cl7 La2 La3 . . 154.77(6) ?
Cl6 La2 La3 . . 106.72(5) ?
Cl1 La2 La3 . . 107.56(5) ?
La4 La2 La3 10_556 . 80.273(19) ?
O9 La3 O8 . 12_566 137.73(18) ?
O9 La3 O5 . . 129.5(2) ?
O8 La3 O5 12_566 . 83.8(2) ?
O9 La3 O6 . . 81.4(2) ?
O8 La3 O6 12_566 . 130.8(2) ?
O5 La3 O6 . . 88.66(19) ?
O9 La3 O17 . . 76.2(2) ?
O8 La3 O17 12_566 . 68.4(2) ?
O5 La3 O17 . . 107.0(2) ?
O6 La3 O17 . . 157.46(19) ?
O9 La3 O1 . . 73.9(2) ?
O8 La3 O1 12_566 . 103.8(2) ?
O5 La3 O1 . . 67.6(2) ?
O6 La3 O1 . . 117.72(19) ?
O17 La3 O1 . . 57.38(19) ?
O9 La3 O12 . . 68.3(2) ?
O8 La3 O12 12_566 . 76.59(19) ?
O5 La3 O12 . . 160.4(2) ?
O6 La3 O12 . . 103.85(19) ?
O17 La3 O12 . . 66.12(18) ?
O1 La3 O12 . . 117.35(19) ?
O9 La3 O18 . . 102.4(2) ?
O8 La3 O18 12_566 . 75.6(2) ?
O5 La3 O18 . . 118.0(2) ?
O6 La3 O18 . . 65.59(19) ?
O17 La3 O18 . . 117.55(19) ?
O1 La3 O18 . . 174.11(18) ?
O12 La3 O18 . . 56.76(19) ?
O9 La3 O14 . . 154.6(2) ?
O8 La3 O14 12_566 . 61.19(18) ?
O5 La3 O14 . . 57.02(19) ?
O6 La3 O14 . . 74.07(19) ?
O17 La3 O14 . . 127.99(19) ?
O1 La3 O14 . . 123.31(19) ?
O12 La3 O14 . . 111.41(19) ?
O18 La3 O14 . . 61.76(19) ?
O9 La3 O15 . . 60.30(19) ?
O8 La3 O15 12_566 . 155.92(19) ?
O5 La3 O15 . . 73.01(19) ?
O6 La3 O15 . . 56.34(19) ?
O17 La3 O15 . . 112.00(19) ?
O1 La3 O15 . . 61.71(19) ?
O12 La3 O15 . . 126.54(19) ?
O18 La3 O15 . . 120.80(19) ?
O14 La3 O15 . . 108.81(17) ?
O9 La3 Se5 . . 157.94(15) ?
O8 La3 Se5 12_566 . 61.76(13) ?
O5 La3 Se5 . . 29.34(14) ?
O6 La3 Se5 . . 89.97(14) ?
O17 La3 Se5 . . 111.67(14) ?
O1 La3 Se5 . . 92.68(14) ?
O12 La3 Se5 . . 133.72(14) ?
O18 La3 Se5 . . 92.19(14) ?
O14 La3 Se5 . . 30.75(13) ?
O15 La3 Se5 . . 98.04(13) ?
O9 La3 Se3 . . 59.95(14) ?
O8 La3 Se3 12_566 . 159.29(14) ?
O5 La3 Se3 . . 89.00(14) ?
O6 La3 Se3 . . 29.21(14) ?
O17 La3 Se3 . . 132.29(14) ?
O1 La3 Se3 . . 91.14(14) ?
O12 La3 Se3 . . 109.35(14) ?
O18 La3 Se3 . . 90.91(14) ?
O14 La3 Se3 . . 98.68(13) ?
O15 La3 Se3 . . 30.05(13) ?
Se5 La3 Se3 . . 103.94(3) ?
O13 La4 O11 . 10_566 83.5(2) ?
O13 La4 O16 . 3_566 138.16(19) ?
O11 La4 O16 10_566 3_566 130.4(2) ?
O13 La4 O4 . 10_566 129.84(19) ?
O11 La4 O4 10_566 10_566 89.39(19) ?
O16 La4 O4 3_566 10_566 80.7(2) ?
O13 La4 O7 . 10_566 68.99(19) ?
O11 La4 O7 10_566 10_566 106.7(2) ?
O16 La4 O7 3_566 10_566 76.9(2) ?
O4 La4 O7 10_566 10_566 157.52(19) ?
O13 La4 O2 . 10_566 104.2(2) ?
O11 La4 O2 10_566 10_566 67.5(2) ?
O16 La4 O2 3_566 10_566 75.1(2) ?
O4 La4 O2 10_566 10_566 118.50(19) ?
O7 La4 O2 10_566 10_566 57.2(2) ?
O13 La4 O10 . . 76.0(2) ?
O11 La4 O10 10_566 . 159.5(2) ?
O16 La4 O10 3_566 . 68.29(19) ?
O4 La4 O10 10_566 . 103.7(2) ?
O7 La4 O10 10_566 . 66.03(19) ?
O2 La4 O10 10_566 . 117.4(2) ?
O13 La4 O3 . . 73.99(19) ?
O11 La4 O3 10_566 . 117.31(19) ?
O16 La4 O3 3_566 . 102.46(19) ?
O4 La4 O3 10_566 . 65.71(19) ?
O7 La4 O3 10_566 . 117.31(19) ?
O2 La4 O3 10_566 . 174.26(19) ?
O10 La4 O3 . . 56.92(19) ?
O13 La4 O15 . 10_566 156.1(2) ?
O11 La4 O15 10_566 10_566 73.35(19) ?
O16 La4 O15 3_566 10_566 60.57(19) ?
O4 La4 O15 10_566 10_566 56.81(19) ?
O7 La4 O15 10_566 10_566 112.06(19) ?
O2 La4 O15 10_566 10_566 62.01(19) ?
O10 La4 O15 . 10_566 127.06(19) ?
O3 La4 O15 . 10_566 121.58(19) ?
O13 La4 O14 . 12_565 60.43(19) ?
O11 La4 O14 10_566 12_565 57.18(19) ?
O16 La4 O14 3_566 12_565 153.9(2) ?
O4 La4 O14 10_566 12_565 74.10(19) ?
O7 La4 O14 10_566 12_565 127.77(18) ?
O2 La4 O14 10_566 12_565 123.36(19) ?
O10 La4 O14 . 12_565 110.79(18) ?
O3 La4 O14 . 12_565 60.78(18) ?
O15 La4 O14 10_566 12_565 109.06(18) ?
O13 La4 Se5 . 12_565 61.18(14) ?
O11 La4 Se5 10_566 12_565 29.48(14) ?
O16 La4 Se5 3_566 12_565 158.77(14) ?
O4 La4 Se5 10_566 12_565 90.35(14) ?
O7 La4 Se5 10_566 12_565 111.42(14) ?
O2 La4 Se5 10_566 12_565 92.72(14) ?
O10 La4 Se5 . 12_565 132.84(13) ?
O3 La4 Se5 . 12_565 91.13(14) ?
O15 La4 Se5 10_566 12_565 98.44(13) ?
O14 La4 Se5 12_565 12_565 30.75(13) ?
O13 La4 Se3 . 10_566 158.48(14) ?
O11 La4 Se3 10_566 10_566 89.39(14) ?
O16 La4 Se3 3_566 10_566 59.72(14) ?
O4 La4 Se3 10_566 10_566 29.42(13) ?
O7 La4 Se3 10_566 10_566 132.51(14) ?
O2 La4 Se3 10_566 10_566 91.59(14) ?
O10 La4 Se3 . 10_566 109.80(14) ?
O3 La4 Se3 . 10_566 91.60(14) ?
O15 La4 Se3 10_566 10_566 30.18(13) ?
O14 La4 Se3 12_565 10_566 98.72(13) ?
Se5 La4 Se3 12_565 10_566 104.22(3) ?
O8 La5 O13 . . 102.42(19) ?
O8 La5 O14 . 12_565 63.49(19) ?
O13 La5 O14 . 12_565 63.3(2) ?
O8 La5 O9 . . 179.0(2) ?
O13 La5 O9 . . 78.5(2) ?
O14 La5 O9 12_565 . 116.79(19) ?
O8 La5 O16 . 12_565 79.34(19) ?
O13 La5 O16 . 12_565 177.8(2) ?
O14 La5 O16 12_565 12_565 116.75(19) ?
O9 La5 O16 . 12_565 99.8(2) ?
O8 La5 O15 . . 117.79(19) ?
O13 La5 O15 . . 117.6(2) ?
O14 La5 O15 12_565 . 177.8(2) ?
O9 La5 O15 . . 61.90(19) ?
O16 La5 O15 12_565 . 62.3(2) ?
O8 La5 O1 . . 108.1(2) ?
O13 La5 O1 . . 58.8(2) ?
O14 La5 O1 12_565 . 117.5(2) ?
O9 La5 O1 . . 72.6(2) ?
O16 La5 O1 12_565 . 122.0(2) ?
O15 La5 O1 . . 64.1(2) ?
O8 La5 O2 . . 59.07(19) ?
O13 La5 O2 . . 108.1(2) ?
O14 La5 O2 12_565 . 117.9(2) ?
O9 La5 O2 . . 121.1(2) ?
O16 La5 O2 12_565 . 73.9(2) ?
O15 La5 O2 . . 64.1(2) ?
O1 La5 O2 . . 64.0(2) ?
O8 La5 O3 . . 121.74(19) ?
O13 La5 O3 . . 72.80(19) ?
O14 La5 O3 12_565 . 63.30(19) ?
O9 La5 O3 . . 58.11(19) ?
O16 La5 O3 12_565 . 105.14(19) ?
O15 La5 O3 . . 114.76(19) ?
O1 La5 O3 . . 116.07(19) ?
O2 La5 O3 . . 178.7(2) ?
O8 La5 O18 . 12_565 74.30(19) ?
O13 La5 O18 . 12_565 121.37(19) ?
O14 La5 O18 12_565 12_565 63.77(19) ?
O9 La5 O18 . 12_565 104.9(2) ?
O16 La5 O18 12_565 12_565 57.65(19) ?
O15 La5 O18 . 12_565 114.5(2) ?
O1 La5 O18 . 12_565 177.5(2) ?
O2 La5 O18 . 12_565 117.52(19) ?
O3 La5 O18 . 12_565 62.31(19) ?
O8 La5 Se4 . . 28.94(13) ?
O13 La5 Se4 . . 107.78(14) ?
O14 La5 Se4 12_565 . 90.23(14) ?
O9 La5 Se4 . . 151.17(14) ?
O16 La5 Se4 12_565 . 74.43(14) ?
O15 La5 Se4 . . 91.40(14) ?
O1 La5 Se4 . . 86.45(14) ?
O2 La5 Se4 . . 30.13(14) ?
O3 La5 Se4 . . 150.67(13) ?
O18 La5 Se4 12_565 . 95.71(14) ?
O8 La5 Se1 . . 107.84(14) ?
O13 La5 Se1 . . 28.99(14) ?
O14 La5 Se1 12_565 . 90.10(14) ?
O9 La5 Se1 . . 73.13(14) ?
O16 La5 Se1 12_565 . 151.82(14) ?
O15 La5 Se1 . . 91.17(14) ?
O1 La5 Se1 . . 29.85(14) ?
O2 La5 Se1 . . 86.35(14) ?
O3 La5 Se1 . . 94.22(14) ?
O18 La5 Se1 12_565 . 150.27(13) ?
Se4 La5 Se1 . . 98.47(3) ?
O17 La6 O17 . 3_566 120.6(3) ?
O17 La6 O7 . 10_566 75.7(2) ?
O17 La6 O7 3_566 10_566 75.5(2) ?
O17 La6 O7 . 12_566 75.5(2) ?
O17 La6 O7 3_566 12_566 75.7(2) ?
O7 La6 O7 10_566 12_566 119.8(3) ?
O17 La6 O10 . 3_566 133.2(2) ?
O17 La6 O10 3_566 3_566 80.7(2) ?
O7 La6 O10 10_566 3_566 150.01(19) ?
O7 La6 O10 12_566 3_566 70.3(2) ?
O17 La6 O10 . . 80.7(2) ?
O17 La6 O10 3_566 . 133.2(2) ?
O7 La6 O10 10_566 . 70.3(2) ?
O7 La6 O10 12_566 . 150.01(19) ?
O10 La6 O10 3_566 . 116.2(3) ?
O17 La6 O12 . . 70.68(19) ?
O17 La6 O12 3_566 . 150.2(2) ?
O7 La6 O12 10_566 . 133.5(2) ?
O7 La6 O12 12_566 . 81.7(2) ?
O10 La6 O12 3_566 . 73.4(2) ?
O10 La6 O12 . . 73.3(2) ?
O17 La6 O12 . 3_566 150.2(2) ?
O17 La6 O12 3_566 3_566 70.68(19) ?
O7 La6 O12 10_566 3_566 81.7(2) ?
O7 La6 O12 12_566 3_566 133.5(2) ?
O10 La6 O12 3_566 3_566 73.3(2) ?
O10 La6 O12 . 3_566 73.4(2) ?
O12 La6 O12 . 3_566 114.4(3) ?
O17 La6 La4 . . 75.29(15) ?
O17 La6 La4 3_566 . 105.15(15) ?
O7 La6 La4 10_566 . 34.70(15) ?
O7 La6 La4 12_566 . 146.05(15) ?
O10 La6 La4 3_566 . 143.62(15) ?
O10 La6 La4 . . 35.63(15) ?
O12 La6 La4 . . 104.47(15) ?
O12 La6 La4 3_566 . 75.06(15) ?
O17 La6 La4 . 3_566 105.15(15) ?
O17 La6 La4 3_566 3_566 75.29(15) ?
O7 La6 La4 10_566 3_566 146.05(15) ?
O7 La6 La4 12_566 3_566 34.70(15) ?
O10 La6 La4 3_566 3_566 35.63(15) ?
O10 La6 La4 . 3_566 143.62(15) ?
O12 La6 La4 . 3_566 75.06(15) ?
O12 La6 La4 3_566 3_566 104.47(15) ?
La4 La6 La4 . 3_566 179.16(3) ?
O17 La6 La3 . 3_566 146.45(15) ?
O17 La6 La3 3_566 3_566 34.42(15) ?
O7 La6 La3 10_566 3_566 75.19(14) ?
O7 La6 La3 12_566 3_566 105.32(14) ?
O10 La6 La3 3_566 3_566 74.87(14) ?
O10 La6 La3 . 3_566 104.59(14) ?
O12 La6 La3 . 3_566 142.83(15) ?
O12 La6 La3 3_566 3_566 36.27(14) ?
La4 La6 La3 . 3_566 89.885(12) ?
La4 La6 La3 3_566 3_566 90.107(12) ?
O17 La6 La3 . . 34.42(14) ?
O17 La6 La3 3_566 . 146.45(15) ?
O7 La6 La3 10_566 . 105.32(14) ?
O7 La6 La3 12_566 . 75.19(14) ?
O10 La6 La3 3_566 . 104.59(14) ?
O10 La6 La3 . . 74.87(14) ?
O12 La6 La3 . . 36.27(14) ?
O12 La6 La3 3_566 . 142.83(15) ?
La4 La6 La3 . . 90.107(12) ?
La4 La6 La3 3_566 . 89.885(12) ?
La3 La6 La3 3_566 . 179.01(3) ?
O17 Se1 O13 . . 103.6(3) yes
O17 Se1 O1 . . 93.7(3) yes
O13 Se1 O1 . . 94.5(3) yes
O17 Se1 La5 . . 102.3(2) ?
O13 Se1 La5 . . 45.8(2) ?
O1 Se1 La5 . . 48.7(2) ?
O17 Se1 La3 . . 46.2(2) ?
O13 Se1 La3 . . 103.9(2) ?
O1 Se1 La3 . . 47.5(2) ?
La5 Se1 La3 . . 71.78(2) ?
O17 Se1 Cs3 . . 123.9(2) ?
O13 Se1 Cs3 . . 120.5(2) ?
O1 Se1 Cs3 . . 113.9(2) ?
La5 Se1 Cs3 . . 132.96(3) ?
La3 Se1 Cs3 . . 134.26(3) ?
O12 Se2 O16 . . 104.4(3) yes
O12 Se2 O18 . . 94.8(3) yes
O16 Se2 O18 . . 95.2(3) yes
O12 Se2 La5 . 12_566 101.6(2) ?
O16 Se2 La5 . 12_566 45.3(2) ?
O18 Se2 La5 . 12_566 50.1(2) ?
O12 Se2 La3 . . 46.8(2) ?
O16 Se2 La3 . . 103.1(2) ?
O18 Se2 La3 . . 48.0(2) ?
La5 Se2 La3 12_566 . 70.20(2) ?
O4 Se3 O6 . . 106.9(3) yes
O4 Se3 O15 . . 96.3(3) yes
O6 Se3 O15 . . 95.3(3) yes
O4 Se3 La4 . 10_556 47.8(2) ?
O6 Se3 La4 . 10_556 126.6(2) ?
O15 Se3 La4 . 10_556 54.3(2) ?
O4 Se3 La3 . . 127.4(2) ?
O6 Se3 La3 . . 47.1(2) ?
O15 Se3 La3 . . 54.3(2) ?
La4 Se3 La3 10_556 . 105.40(3) ?
O7 Se4 O8 . . 103.4(3) yes
O7 Se4 O2 . . 93.3(3) yes
O8 Se4 O2 . . 94.9(3) yes
O7 Se4 La5 . . 102.1(2) ?
O8 Se4 La5 . . 45.8(2) ?
O2 Se4 La5 . . 49.1(2) ?
O7 Se4 La4 . 10_556 46.2(2) ?
O8 Se4 La4 . 10_556 103.6(2) ?
O2 Se4 La4 . 10_556 47.1(2) ?
La5 Se4 La4 . 10_556 71.48(2) ?
O7 Se4 Cs2 . . 124.0(2) ?
O8 Se4 Cs2 . . 120.6(2) ?
O2 Se4 Cs2 . . 113.8(2) ?
La5 Se4 Cs2 . . 133.10(3) ?
La4 Se4 Cs2 10_556 . 134.39(3) ?
O5 Se5 O11 . 3_556 106.6(3) yes
O5 Se5 O14 . . 95.0(3) yes
O11 Se5 O14 3_556 . 96.1(3) yes
O5 Se5 La3 . . 46.4(2) ?
O11 Se5 La3 3_556 . 127.3(2) ?
O14 Se5 La3 . . 54.9(2) ?
O5 Se5 La4 . 12_566 127.0(2) ?
O11 Se5 La4 3_556 12_566 46.4(2) ?
O14 Se5 La4 . 12_566 55.97(19) ?
La3 Se5 La4 . 12_566 107.55(3) ?
O10 Se6 O9 . . 105.4(3) yes
O10 Se6 O3 . . 95.0(3) yes
O9 Se6 O3 . . 95.9(3) yes
O10 Se6 La5 . . 103.1(2) ?
O9 Se6 La5 . . 46.0(2) ?
O3 Se6 La5 . . 50.0(2) ?
O10 Se6 La4 . . 46.8(2) ?
O9 Se6 La4 . . 104.8(2) ?
O3 Se6 La4 . . 48.2(2) ?
La5 Se6 La4 . . 71.64(2) ?
La2 Cl1 La2 3_556 . 132.72(12) ?
La2 Cl1 Cs1 3_556 10_556 102.93(2) ?
La2 Cl1 Cs1 . 10_556 103.02(3) ?
La2 Cl1 Cs1 3_556 2 103.02(3) ?
La2 Cl1 Cs1 . 2 102.93(2) ?
Cs1 Cl1 Cs1 10_556 2 111.90(9) ?
La1 Cl2 La1 13_546 . 180.000(18) ?
La1 Cl3 La1 8_545 . 110.80(11) ?
La2 Cl4 Cs1 . 2 106.12(8) ?
La2 Cl4 Cs3 . . 108.84(8) ?
Cs1 Cl4 Cs3 2 . 111.09(7) ?
La2 Cl4 Cs2 . 2 172.48(10) ?
Cs1 Cl4 Cs2 2 2 69.16(5) ?
Cs3 Cl4 Cs2 . 2 68.68(5) ?
Cs2 Cl5 Cs2 9 . 106.16(11) ?
Cs2 Cl5 Cs3 9 10_556 68.74(6) ?
Cs2 Cl5 Cs3 . 10_556 68.97(6) ?
Cs2 Cl5 Cs3 9 2_554 68.97(6) ?
Cs2 Cl5 Cs3 . 2_554 68.74(6) ?
Cs3 Cl5 Cs3 10_556 2_554 106.18(11) ?
La2 Cl6 Cs2 . . 105.56(8) ?
La2 Cl6 Cs3 . . 105.76(8) ?
Cs2 Cl6 Cs3 . . 108.49(7) ?
La2 Cl6 Cs1 . . 167.82(9) ?
Cs2 Cl6 Cs1 . . 68.21(5) ?
Cs3 Cl6 Cs1 . . 67.97(5) ?
La2 Cl7 Cs1 . 10_556 106.25(8) ?
La2 Cl7 Cs2 . . 108.53(8) ?
Cs1 Cl7 Cs2 10_556 . 111.04(7) ?
La2 Cl7 Cs3 . 10_556 172.38(10) ?
Cs1 Cl7 Cs3 10_556 10_556 68.98(5) ?
Cs2 Cl7 Cs3 . 10_556 68.92(5) ?
La1 Cl8 La1 8_545 . 108.05(11) ?
La1 Cl9 La1 . 3_556 126.32(12) ?
Se1 O1 La2 . . 124.9(3) ?
Se1 O1 La3 . . 103.3(3) ?
La2 O1 La3 . . 109.0(2) ?
Se1 O1 La5 . . 101.4(3) ?
La2 O1 La5 . . 114.6(2) ?
La3 O1 La5 . . 100.6(2) ?
Se4 O2 La2 . . 125.0(3) ?
Se4 O2 La4 . 10_556 103.6(3) ?
La2 O2 La4 . 10_556 109.4(2) ?
Se4 O2 La5 . . 100.8(3) ?
La2 O2 La5 . . 114.8(2) ?
La4 O2 La5 10_556 . 100.2(2) ?
Se6 O3 La1 . 10_566 128.1(3) ?
Se6 O3 La4 . . 102.6(3) ?
La1 O3 La4 10_566 . 108.5(2) ?
Se6 O3 La5 . . 100.4(3) ?
La1 O3 La5 10_566 . 114.4(2) ?
La4 O3 La5 . . 98.7(2) ?
Se3 O4 La1 . . 138.3(3) ?
Se3 O4 La4 . 10_556 102.8(3) ?
La1 O4 La4 . 10_556 114.1(2) ?
Se5 O5 La2 . . 133.3(3) ?
Se5 O5 La3 . . 104.3(3) ?
La2 O5 La3 . . 113.9(2) ?
Se3 O6 La1 . 3_556 137.0(3) ?
Se3 O6 La3 . . 103.7(3) ?
La1 O6 La3 3_556 . 113.7(2) ?
Se4 O7 La6 . 10_556 133.2(3) ?
Se4 O7 La4 . 10_556 105.9(3) ?
La6 O7 La4 10_556 10_556 112.7(2) ?
Se4 O8 La3 . 12_565 142.5(3) ?
Se4 O8 La5 . . 105.3(3) ?
La3 O8 La5 12_565 . 105.7(2) ?
Se6 O9 La3 . . 141.1(3) ?
Se6 O9 La5 . . 105.5(3) ?
La3 O9 La5 . . 105.5(2) ?
Se6 O10 La6 . . 133.9(3) ?
Se6 O10 La4 . . 105.4(3) ?
La6 O10 La4 . . 110.9(2) ?
Se5 O11 La2 3_556 . 134.0(3) ?
Se5 O11 La4 3_556 10_556 104.1(3) ?
La2 O11 La4 . 10_556 113.6(2) ?
Se2 O12 La6 . . 134.3(3) ?
Se2 O12 La3 . . 105.6(3) ?
La6 O12 La3 . . 109.8(2) ?
Se1 O13 La4 . . 141.4(3) ?
Se1 O13 La5 . . 105.2(3) ?
La4 O13 La5 . . 106.7(2) ?
Se5 O14 La5 . 12_566 122.1(3) ?
Se5 O14 La3 . . 94.3(2) ?
La5 O14 La3 12_566 . 97.62(19) ?
Se5 O14 La4 . 12_566 93.3(2) ?
La5 O14 La4 12_566 12_566 97.9(2) ?
La3 O14 La4 . 12_566 155.5(2) ?
Se3 O15 La5 . . 122.0(3) ?
Se3 O15 La4 . 10_556 95.5(2) ?
La5 O15 La4 . 10_556 96.7(2) ?
Se3 O15 La3 . . 95.6(3) ?
La5 O15 La3 . . 96.97(19) ?
La4 O15 La3 10_556 . 154.2(3) ?
Se2 O16 La4 . 3_566 141.4(3) ?
Se2 O16 La5 . 12_566 106.8(3) ?
La4 O16 La5 3_566 12_566 103.8(2) ?
Se1 O17 La6 . . 133.2(3) ?
Se1 O17 La3 . . 105.6(3) ?
La6 O17 La3 . . 113.3(2) ?
Se2 O18 La1 . 3_556 129.0(3) ?
Se2 O18 La3 . . 102.8(3) ?
La1 O18 La3 3_556 . 108.3(2) ?
Se2 O18 La5 . 12_566 100.2(3) ?
La1 O18 La5 3_556 12_566 115.0(2) ?
La3 O18 La5 . 12_566 96.5(2) ?
Cl7 Cs1 Cl7 10_566 4 68.72(9) ?
Cl7 Cs1 Cl4 10_566 12_565 110.67(6) ?
Cl7 Cs1 Cl4 4 12_565 171.49(7) ?
Cl7 Cs1 Cl4 10_566 2_554 171.49(7) ?
Cl7 Cs1 Cl4 4 2_554 110.67(6) ?
Cl4 Cs1 Cl4 12_565 2_554 68.58(9) ?
Cl7 Cs1 Cl1 10_566 2_554 104.73(6) ?
Cl7 Cs1 Cl1 4 2_554 67.81(5) ?
Cl4 Cs1 Cl1 12_565 2_554 104.73(6) ?
Cl4 Cs1 Cl1 2_554 2_554 67.87(5) ?
Cl7 Cs1 Cl1 10_566 10_566 67.81(5) ?
Cl7 Cs1 Cl1 4 10_566 104.73(6) ?
Cl4 Cs1 Cl1 12_565 10_566 67.87(5) ?
Cl4 Cs1 Cl1 2_554 10_566 104.73(6) ?
Cl1 Cs1 Cl1 2_554 10_566 68.10(9) ?
Cl7 Cs1 Cl6 10_566 11 112.21(7) ?
Cl7 Cs1 Cl6 4 11 75.42(6) ?
Cl4 Cs1 Cl6 12_565 11 111.98(6) ?
Cl4 Cs1 Cl6 2_554 11 75.26(6) ?
Cl1 Cs1 Cl6 2_554 11 112.04(6) ?
Cl1 Cs1 Cl6 10_566 11 179.84(6) ?
Cl7 Cs1 Cl6 10_566 . 75.42(6) ?
Cl7 Cs1 Cl6 4 . 112.21(7) ?
Cl4 Cs1 Cl6 12_565 . 75.26(6) ?
Cl4 Cs1 Cl6 2_554 . 111.98(6) ?
Cl1 Cs1 Cl6 2_554 . 179.84(6) ?
Cl1 Cs1 Cl6 10_566 . 112.04(6) ?
Cl6 Cs1 Cl6 11 . 67.83(9) ?
Cl7 Cs1 Cs3 10_566 . 57.96(5) ?
Cl7 Cs1 Cs3 4 . 57.96(5) ?
Cl4 Cs1 Cs3 12_565 . 129.46(5) ?
Cl4 Cs1 Cs3 2_554 . 129.46(5) ?
Cl1 Cs1 Cs3 2_554 . 125.75(3) ?
Cl1 Cs1 Cs3 10_566 . 125.75(3) ?
Cl6 Cs1 Cs3 11 . 54.27(4) ?
Cl6 Cs1 Cs3 . . 54.27(4) ?
Cl7 Cs1 Cs2 10_566 . 129.50(5) ?
Cl7 Cs1 Cs2 4 . 129.50(5) ?
Cl4 Cs1 Cs2 12_565 . 57.84(5) ?
Cl4 Cs1 Cs2 2_554 . 57.84(5) ?
Cl1 Cs1 Cs2 2_554 . 125.69(3) ?
Cl1 Cs1 Cs2 10_566 . 125.69(3) ?
Cl6 Cs1 Cs2 11 . 54.16(4) ?
Cl6 Cs1 Cs2 . . 54.16(4) ?
Cs3 Cs1 Cs2 . . 90.40(3) ?
Cl7 Cs1 Cs2 10_566 10_566 34.68(5) ?
Cl7 Cs1 Cs2 4 10_566 34.68(5) ?
Cl4 Cs1 Cs2 12_565 10_566 145.35(4) ?
Cl4 Cs1 Cs2 2_554 10_566 145.35(4) ?
Cl1 Cs1 Cs2 2_554 10_566 89.84(2) ?
Cl1 Cs1 Cs2 10_566 10_566 89.84(2) ?
Cl6 Cs1 Cs2 11 10_566 90.26(5) ?
Cl6 Cs1 Cs2 . 10_566 90.26(5) ?
Cs3 Cs1 Cs2 . 10_566 45.037(19) ?
Cs2 Cs1 Cs2 . 10_566 135.43(2) ?
Cl7 Cs1 Cs3 10_566 2_554 145.29(5) ?
Cl7 Cs1 Cs3 4 2_554 145.29(5) ?
Cl4 Cs1 Cs3 12_565 2_554 34.62(4) ?
Cl4 Cs1 Cs3 2_554 2_554 34.62(4) ?
Cl1 Cs1 Cs3 2_554 2_554 89.95(2) ?
Cl1 Cs1 Cs3 10_566 2_554 89.95(2) ?
Cl6 Cs1 Cs3 11 2_554 89.96(5) ?
Cl6 Cs1 Cs3 . 2_554 89.96(5) ?
Cs3 Cs1 Cs3 . 2_554 135.23(2) ?
Cs2 Cs1 Cs3 . 2_554 44.83(2) ?
Cs2 Cs1 Cs3 10_566 2_554 179.74(2) ?
Cl7 Cs2 Cl7 11 . 67.96(9) ?
Cl7 Cs2 Cl6 11 . 102.80(7) ?
Cl7 Cs2 Cl6 . . 64.64(6) ?
Cl7 Cs2 Cl6 11 11 64.64(6) ?
Cl7 Cs2 Cl6 . 11 102.80(7) ?
Cl6 Cs2 Cl6 . 11 71.10(9) ?
Cl7 Cs2 Cl5 11 9 73.63(6) ?
Cl7 Cs2 Cl5 . 9 112.92(6) ?
Cl6 Cs2 Cl5 . 9 176.38(6) ?
Cl6 Cs2 Cl5 11 9 107.43(7) ?
Cl7 Cs2 Cl5 11 . 112.92(6) ?
Cl7 Cs2 Cl5 . . 73.63(6) ?
Cl6 Cs2 Cl5 . . 107.43(7) ?
Cl6 Cs2 Cl5 11 . 176.38(6) ?
Cl5 Cs2 Cl5 9 . 73.84(11) ?
Cl7 Cs2 Cl4 11 12_565 175.24(7) ?
Cl7 Cs2 Cl4 . 12_565 113.74(7) ?
Cl6 Cs2 Cl4 . 12_565 74.58(6) ?
Cl6 Cs2 Cl4 11 12_565 110.61(6) ?
Cl5 Cs2 Cl4 9 12_565 109.02(5) ?
Cl5 Cs2 Cl4 . 12_565 71.79(5) ?
Cl7 Cs2 Cl4 11 2_554 113.74(7) ?
Cl7 Cs2 Cl4 . 2_554 175.24(7) ?
Cl6 Cs2 Cl4 . 2_554 110.61(6) ?
Cl6 Cs2 Cl4 11 2_554 74.58(6) ?
Cl5 Cs2 Cl4 9 2_554 71.79(5) ?
Cl5 Cs2 Cl4 . 2_554 109.02(5) ?
Cl4 Cs2 Cl4 12_565 2_554 64.21(9) ?
Cl7 Cs2 Cs3 11 2_554 129.26(5) ?
Cl7 Cs2 Cs3 . 2_554 129.26(5) ?
Cl6 Cs2 Cs3 . 2_554 127.93(5) ?
Cl6 Cs2 Cs3 11 2_554 127.93(5) ?
Cl5 Cs2 Cs3 9 2_554 55.63(3) ?
Cl5 Cs2 Cs3 . 2_554 55.63(3) ?
Cl4 Cs2 Cs3 12_565 2_554 53.56(4) ?
Cl4 Cs2 Cs3 2_554 2_554 53.56(4) ?
Cl7 Cs2 Cs1 11 . 122.25(5) ?
Cl7 Cs2 Cs1 . . 122.25(5) ?
Cl6 Cs2 Cs1 . . 57.63(4) ?
Cl6 Cs2 Cs1 11 . 57.63(4) ?
Cl5 Cs2 Cs1 9 . 124.63(3) ?
Cl5 Cs2 Cs1 . . 124.63(3) ?
Cl4 Cs2 Cs1 12_565 . 53.00(4) ?
Cl4 Cs2 Cs1 2_554 . 53.00(4) ?
Cs3 Cs2 Cs1 2_554 . 90.21(3) ?
Cl7 Cs2 Cs3 11 10_556 57.59(5) ?
Cl7 Cs2 Cs3 . 10_556 57.59(5) ?
Cl6 Cs2 Cs3 . 10_556 122.21(5) ?
Cl6 Cs2 Cs3 11 10_556 122.21(5) ?
Cl5 Cs2 Cs3 9 10_556 55.52(3) ?
Cl5 Cs2 Cs3 . 10_556 55.52(3) ?
Cl4 Cs2 Cs3 12_565 10_556 127.17(5) ?
Cl4 Cs2 Cs3 2_554 10_556 127.17(5) ?
Cs3 Cs2 Cs3 2_554 10_556 90.01(3) ?
Cs1 Cs2 Cs3 . 10_556 179.78(3) ?
Cl7 Cs2 Se4 11 11 51.27(5) ?
Cl7 Cs2 Se4 . 11 119.11(5) ?
Cl6 Cs2 Se4 . 11 121.58(5) ?
Cl6 Cs2 Se4 11 11 50.71(4) ?
Cl5 Cs2 Se4 9 11 56.75(5) ?
Cl5 Cs2 Se4 . 11 130.31(6) ?
Cl4 Cs2 Se4 12_565 11 126.53(5) ?
Cl4 Cs2 Se4 2_554 11 62.47(5) ?
Cs3 Cs2 Se4 2_554 11 95.718(19) ?
Cs1 Cs2 Se4 . 11 90.677(18) ?
Cs3 Cs2 Se4 10_556 11 89.301(18) ?
Cl4 Cs3 Cl4 . 11 67.94(9) ?
Cl4 Cs3 Cl6 . 11 102.58(7) ?
Cl4 Cs3 Cl6 11 11 64.42(6) ?
Cl4 Cs3 Cl6 . . 64.42(6) ?
Cl4 Cs3 Cl6 11 . 102.58(7) ?
Cl6 Cs3 Cl6 11 . 71.10(9) ?
Cl4 Cs3 Cl5 . 10_566 73.90(6) ?
Cl4 Cs3 Cl5 11 10_566 113.19(6) ?
Cl6 Cs3 Cl5 11 10_566 176.44(6) ?
Cl6 Cs3 Cl5 . 10_566 107.44(7) ?
Cl4 Cs3 Cl5 . 2 113.19(6) ?
Cl4 Cs3 Cl5 11 2 73.90(6) ?
Cl6 Cs3 Cl5 11 2 107.44(7) ?
Cl6 Cs3 Cl5 . 2 176.44(6) ?
Cl5 Cs3 Cl5 10_566 2 73.82(11) ?
Cl4 Cs3 Cl7 . 4 175.19(7) ?
Cl4 Cs3 Cl7 11 4 113.69(7) ?
Cl6 Cs3 Cl7 11 4 74.71(6) ?
Cl6 Cs3 Cl7 . 4 110.80(7) ?
Cl5 Cs3 Cl7 10_566 4 108.83(6) ?
Cl5 Cs3 Cl7 2 4 71.56(5) ?
Cl4 Cs3 Cl7 . 10_566 113.69(7) ?
Cl4 Cs3 Cl7 11 10_566 175.19(7) ?
Cl6 Cs3 Cl7 11 10_566 110.80(7) ?
Cl6 Cs3 Cl7 . 10_566 74.71(6) ?
Cl5 Cs3 Cl7 10_566 10_566 71.56(5) ?
Cl5 Cs3 Cl7 2 10_566 108.83(6) ?
Cl7 Cs3 Cl7 4 10_566 64.30(9) ?
Cl4 Cs3 Cs1 . . 122.15(5) ?
Cl4 Cs3 Cs1 11 . 122.15(5) ?
Cl6 Cs3 Cs1 11 . 57.76(4) ?
Cl6 Cs3 Cs1 . . 57.76(4) ?
Cl5 Cs3 Cs1 10_566 . 124.46(3) ?
Cl5 Cs3 Cs1 2 . 124.46(3) ?
Cl7 Cs3 Cs1 4 . 53.05(5) ?
Cl7 Cs3 Cs1 10_566 . 53.05(5) ?
Cl4 Cs3 Cs2 . 2 57.76(5) ?
Cl4 Cs3 Cs2 11 2 57.76(5) ?
Cl6 Cs3 Cs2 11 2 122.15(5) ?
Cl6 Cs3 Cs2 . 2 122.15(5) ?
Cl5 Cs3 Cs2 10_566 2 55.62(3) ?
Cl5 Cs3 Cs2 2 2 55.62(3) ?
Cl7 Cs3 Cs2 4 2 127.04(5) ?
Cl7 Cs3 Cs2 10_566 2 127.04(5) ?
Cs1 Cs3 Cs2 . 2 179.88(3) ?
Cl4 Cs3 Cs2 . 10_566 129.41(5) ?
Cl4 Cs3 Cs2 11 10_566 129.41(5) ?
Cl6 Cs3 Cs2 11 10_566 128.00(5) ?
Cl6 Cs3 Cs2 . 10_566 128.00(5) ?
Cl5 Cs3 Cs2 10_566 10_566 55.51(3) ?
Cl5 Cs3 Cs2 2 10_566 55.51(3) ?
Cl7 Cs3 Cs2 4 10_566 53.50(5) ?
Cl7 Cs3 Cs2 10_566 10_566 53.50(5) ?
Cs1 Cs3 Cs2 . 10_566 90.13(3) ?
Cs2 Cs3 Cs2 2 10_566 89.99(3) ?
Cl4 Cs3 Se1 . 11 119.08(5) ?
Cl4 Cs3 Se1 11 11 51.28(5) ?
Cl6 Cs3 Se1 11 11 50.57(5) ?
Cl6 Cs3 Se1 . 11 121.44(5) ?
Cl5 Cs3 Se1 10_566 11 130.46(6) ?
Cl5 Cs3 Se1 2 11 56.91(5) ?
Cl7 Cs3 Se1 4 11 62.42(5) ?
Cl7 Cs3 Se1 10_566 11 126.57(5) ?
Cs1 Cs3 Se1 . 11 90.576(19) ?
Cs2 Cs3 Se1 2 11 89.411(19) ?
Cs2 Cs3 Se1 10_566 11 95.808(18) ?

loop_
_geom_bond_atom_site_label_1
_geom_bond_atom_site_label_2
_geom_bond_site_symmetry_2
_geom_bond_distance
_geom_bond_publ_flag
La1 O6 3_556 2.416(6) yes
La1 O4 . 2.416(6) yes
La1 O18 3_556 2.478(6) yes
La1 O3 10_556 2.519(6) yes
La1 Cl3 . 2.999(2) yes
La1 Cl9 . 3.0263(16) yes
La1 Cl8 . 3.051(2) yes
La1 Cl2 . 3.1077(6) yes
La1 La3 3_556 4.1694(9) ?
La1 La4 10_556 4.1901(9) ?
La2 O11 . 2.492(6) yes
La2 O5 . 2.496(6) yes
La2 O2 . 2.526(6) yes
La2 O1 . 2.538(6) yes
La2 Cl4 . 2.862(3) yes
La2 Cl7 . 2.865(3) yes
La2 Cl6 . 2.944(3) yes
La2 Cl1 . 2.9855(15) yes
La2 La4 10_556 4.1845(10) ?
La2 La3 . 4.1942(9) ?
La3 O9 . 2.488(6) yes
La3 O8 12_566 2.490(6) yes
La3 O5 . 2.507(6) yes
La3 O6 . 2.563(6) yes
La3 O17 . 2.589(6) yes
La3 O1 . 2.614(6) yes
La3 O12 . 2.645(6) yes
La3 O18 . 2.664(6) yes
La3 O14 . 2.755(6) yes
La3 O15 . 2.776(6) yes
La3 Se5 . 3.3568(11) ?
La3 Se3 . 3.4009(11) ?
La4 O13 . 2.498(6) ?
La4 O11 10_566 2.510(6) yes
La4 O16 3_566 2.521(6) yes
La4 O4 10_566 2.575(6) yes
La4 O7 10_566 2.591(7) yes
La4 O2 10_566 2.602(7) yes
La4 O10 . 2.618(6) yes
La4 O3 . 2.644(6) yes
La4 O15 10_566 2.765(6) yes
La4 O14 12_565 2.790(6) yes
La4 Se5 12_565 3.3606(11) ?
La4 Se3 10_566 3.3887(12) ?
La5 O8 . 2.531(6) yes
La5 O13 . 2.535(6) yes
La5 O14 12_565 2.561(6) yes
La5 O9 . 2.567(6) yes
La5 O16 12_565 2.572(6) yes
La5 O15 . 2.597(6) yes
La5 O1 . 2.616(6) yes
La5 O2 . 2.621(7) yes
La5 O3 . 2.679(6) yes
La5 O18 12_565 2.702(6) yes
La5 Se4 . 3.4061(12) ?
La5 Se1 . 3.4122(12) ?
La6 O17 . 2.444(6) yes
La6 O17 3_566 2.444(6) ?
La6 O7 10_566 2.451(7) yes
La6 O7 12_566 2.451(7) ?
La6 O10 3_566 2.478(7) ?
La6 O10 . 2.478(7) yes
La6 O12 . 2.493(6) yes
La6 O12 3_566 2.493(6) ?
La6 La4 3_566 4.1989(8) ?
La6 La3 3_566 4.2054(7) ?
Se1 O17 . 1.691(6) yes
Se1 O13 . 1.714(6) yes
Se1 O1 . 1.733(6) yes
Se1 Cs3 . 4.1323(12) ?
Se2 O12 . 1.681(6) yes
Se2 O16 . 1.699(6) yes
Se2 O18 . 1.747(6) yes
Se2 La5 12_566 3.4669(12) ?
Se3 O4 . 1.706(6) yes
Se3 O6 . 1.708(6) yes
Se3 O15 . 1.711(7) yes
Se3 La4 10_556 3.3887(12) ?
Se4 O7 . 1.679(6) yes
Se4 O8 . 1.708(6) yes
Se4 O2 . 1.741(6) yes
Se4 La4 10_556 3.4530(12) ?
Se4 Cs2 . 4.1224(12) ?
Se5 O5 . 1.697(6) yes
Se5 O11 3_556 1.705(6) yes
Se5 O14 . 1.721(6) yes
Se5 La4 12_566 3.3606(11) ?
Se6 O10 . 1.672(6) yes
Se6 O9 . 1.705(6) yes
Se6 O3 . 1.729(6) yes
Cl1 La2 3_556 2.9854(15) ?
Cl1 Cs1 10_556 3.446(2) ?
Cl1 Cs1 2 3.446(2) ?
Cl2 La1 13_546 3.1077(6) ?
Cl3 La1 8_545 2.999(2) ?
Cl4 Cs1 2 3.428(3) ?
Cl4 Cs3 . 3.457(3) ?
Cl4 Cs2 2 3.634(3) ?
Cl5 Cs2 9 3.545(3) ?
Cl5 Cs2 . 3.545(3) ?
Cl5 Cs3 10_556 3.545(3) ?
Cl5 Cs3 2_554 3.545(3) ?
Cl6 Cs2 . 3.502(3) ?
Cl6 Cs3 . 3.502(3) ?
Cl6 Cs1 . 3.649(3) ?
Cl7 Cs1 10_556 3.424(3) ?
Cl7 Cs2 . 3.458(3) ?
Cl7 Cs3 10_556 3.632(3) ?
Cl8 La1 8_545 3.051(2) ?
Cl9 La1 3_556 3.0263(16) ?
O2 La4 10_556 2.602(7) ?
O3 La1 10_566 2.519(6) ?
O4 La4 10_556 2.575(6) ?
O6 La1 3_556 2.416(6) ?
O7 La6 10_556 2.451(7) ?
O7 La4 10_556 2.591(7) ?
O8 La3 12_565 2.490(6) ?
O11 Se5 3_556 1.705(6) ?
O11 La4 10_556 2.510(6) ?
O14 La5 12_566 2.561(6) ?
O14 La4 12_566 2.790(6) ?
O15 La4 10_556 2.765(6) ?
O16 La4 3_566 2.521(6) ?
O16 La5 12_566 2.572(6) ?
O18 La1 3_556 2.478(6) ?
O18 La5 12_566 2.702(6) ?
Cs1 Cl7 10_566 3.424(3) ?
Cs1 Cl7 4 3.424(3) yes
Cs1 Cl4 12_565 3.428(3) ?
Cs1 Cl4 2_554 3.428(3) yes
Cs1 Cl1 2_554 3.446(2) yes
Cs1 Cl1 10_566 3.446(2) ?
Cs1 Cl6 11 3.649(3) yes
Cs1 Cs3 . 3.9993(14) ?
Cs1 Cs2 . 4.0117(13) ?
Cs1 Cs2 10_566 5.6729(14) ?
Cs1 Cs3 2_554 5.6771(14) ?
Cs2 Cl7 11 3.458(3) yes
Cs2 Cl6 11 3.502(3) yes
Cs2 Cl5 9 3.545(3) yes
Cs2 Cl4 12_565 3.634(3) yes
Cs2 Cl4 2_554 3.634(3) ?
Cs2 Cs3 2_554 4.0024(14) ?
Cs2 Cs3 10_556 4.0139(13) ?
Cs2 Se4 11 4.1224(12) ?
Cs3 Cl4 11 3.457(3) yes
Cs3 Cl6 11 3.502(3) yes
Cs3 Cl5 10_566 3.545(3) ?
Cs3 Cl5 2 3.545(3) yes
Cs3 Cl7 4 3.632(3) yes
Cs3 Cl7 10_566 3.632(3) ?
Cs3 Cs2 2 4.0024(14) ?
Cs3 Cs2 10_566 4.0139(13) ?
Cs3 Se1 11 4.1323(12) ?
